data_7706606
loop_
_publ_author_name
'Zheng, Han-Wen'
'Kang, Yang'
'Wu, Min'
'Liang, Qiong-Fang'
'Zheng, Jian-Quan'
'Zheng, Xiang-Jun'
'Jin, Lin-Pei'

_publ_section_title
;
 ESIPT-AIE active Schiff base based on 2-(2'-hydroxyphenyl)benzo-thiazole
 applied as multi-functional fluorescent chemosensors.
;
_journal_issue 11
_journal_name_full 'Dalton transactions (Cambridge, England : 2003)'
_journal_page_first 3916
_journal_page_last 3922
_journal_paper_doi 10.1039/d1dt00241d
_journal_volume 50
_journal_year 2021
_chemical_formula_moiety 'C27 H20 N2 O S'
_chemical_formula_sum 'C27 H20 N2 O S'
_chemical_formula_weight 420.51
_space_group_crystal_system monoclinic
_space_group_IT_number 14
_space_group_name_Hall '-P 2ybc'
_space_group_name_H-M_alt 'P 1 21/c 1'
_atom_sites_solution_hydrogens geom
_atom_sites_solution_primary dual
_audit_creation_date 2019-02-25
_audit_creation_method
;
Olex2 1.2
(compiled 2018.05.29 svn.r3508 for OlexSys, GUI svn.r5506)
;
_audit_update_record
;
2020-11-28 deposited with the CCDC.	2021-02-12 downloaded from the CCDC.
;
_cell_angle_alpha 90
_cell_angle_beta 104.2320(10)
_cell_angle_gamma 90
_cell_formula_units_Z 4
_cell_length_a 13.3315(2)
_cell_length_b 6.79410(10)
_cell_length_c 23.9317(3)
_cell_measurement_reflns_used 8348
_cell_measurement_temperature 150.01(10)
_cell_measurement_theta_max 71.9400
_cell_measurement_theta_min 3.7950
_cell_volume 2101.10(5)
_computing_cell_refinement 'CrysAlisPro 1.171.39.46e (Rigaku OD, 2018)'
_computing_data_collection 'CrysAlisPro 1.171.39.46e (Rigaku OD, 2018)'
_computing_data_reduction 'CrysAlisPro 1.171.39.46e (Rigaku OD, 2018)'
_computing_molecular_graphics 'Olex2 (Dolomanov et al., 2009)'
_computing_publication_material 'Olex2 (Dolomanov et al., 2009)'
_computing_structure_refinement 'ShelXL (Sheldrick, 2015)'
_computing_structure_solution 'ShelXT (Sheldrick, 2015)'
_diffrn_ambient_environment N~2~
_diffrn_ambient_temperature 150.01(10)
_diffrn_detector 'CCD plate'
_diffrn_detector_area_resol_mean 5.3127
_diffrn_detector_type AtlasS2
_diffrn_measured_fraction_theta_full 1.000
_diffrn_measured_fraction_theta_max 0.988
_diffrn_measurement_details
;
List of Runs (angles in degrees, time in seconds):

  # Type    Start    End  Width  t~exp~   \w     \q     \k     \f   Frames
#--------------------------------------------------------------------------
  1  \w   -123.00  34.00   1.00    1.00    --  -41.49   0.00-180.00  157
  2  \w    -66.00 -28.00   1.00    1.00    --  -41.49 125.00 120.00   38
  3  \w   -108.00 -56.00   1.00    1.00    --  -41.49 -37.00 -30.00   52
  4  \w     29.00  92.00   1.00    1.00    --   41.49-125.00 -90.00   63
  5  \w     38.00  75.00   1.00    1.00    --   41.49-125.00  90.00   37
  6  \w     96.00 163.00   1.00    2.99    --  104.69 125.00   0.00   67
  7  \w     76.00 177.00   1.00    2.99    --  104.69  30.00-180.00  101
  8  \w     92.00 118.00   1.00    2.99    --  104.69-125.00  30.00   26
  9  \w     91.00 178.00   1.00    2.99    --  104.69  77.00  90.00   87
 10  \w     89.00 162.00   1.00    2.99    --  104.69  61.00  60.00   73
 11  \w     70.00 109.00   1.00    2.99    --  104.69 -94.00  90.00   39
 12  \w     33.00  87.00   1.00    2.99    --  104.69 -94.00 -60.00   54
 13  \w    109.00 177.00   1.00    2.99    --  104.69 125.00 120.00   68
 14  \w     84.00 110.00   1.00    2.99    --  104.69-125.00 -90.00   26
 15  \w     45.00  71.00   1.00    2.99    --  104.69-125.00 -90.00   26
 16  \w     36.00 133.00   1.00    2.99    --  104.69 -61.00   0.00   97
 17  \w     65.00 132.00   1.00    2.99    --  104.69 -61.00  90.00   67
 18  \w     32.00  58.00   1.00    2.99    --  104.69-125.00  30.00   26
;
_diffrn_measurement_device 'four-circle diffractometer'
_diffrn_measurement_device_type 'SuperNova, Dual, Cu at home/near, AtlasS2'
_diffrn_measurement_method '\w scans'
_diffrn_orient_matrix_type 'CrysAlisPro convention (1999,Acta A55,543-557)'
_diffrn_orient_matrix_UB_11 0.0046098000
_diffrn_orient_matrix_UB_12 0.0450688000
_diffrn_orient_matrix_UB_13 0.0636959000
_diffrn_orient_matrix_UB_21 -0.1122989000
_diffrn_orient_matrix_UB_22 0.0762305000
_diffrn_orient_matrix_UB_23 -0.0174088000
_diffrn_orient_matrix_UB_31 -0.0400138000
_diffrn_orient_matrix_UB_32 -0.2084831000
_diffrn_orient_matrix_UB_33 0.0073789000
_diffrn_radiation_monochromator mirror
_diffrn_radiation_probe x-ray
_diffrn_radiation_type CuK\a
_diffrn_radiation_wavelength 1.54184
_diffrn_reflns_av_R_equivalents 0.0207
_diffrn_reflns_av_unetI/netI 0.0193
_diffrn_reflns_Laue_measured_fraction_full 1.000
_diffrn_reflns_Laue_measured_fraction_max 0.988
_diffrn_reflns_limit_h_max 16
_diffrn_reflns_limit_h_min -15
_diffrn_reflns_limit_k_max 4
_diffrn_reflns_limit_k_min -8
_diffrn_reflns_limit_l_max 29
_diffrn_reflns_limit_l_min -23
_diffrn_reflns_number 13662
_diffrn_reflns_point_group_measured_fraction_full 1.000
_diffrn_reflns_point_group_measured_fraction_max 0.988
_diffrn_reflns_theta_full 67.684
_diffrn_reflns_theta_max 72.067
_diffrn_reflns_theta_min 3.420
_diffrn_source 'micro-focus sealed X-ray tube'
_diffrn_source_type 'SuperNova (Cu) X-ray Source'
_exptl_absorpt_coefficient_mu 1.535
_exptl_absorpt_correction_T_max 1.00000
_exptl_absorpt_correction_T_min 0.94185
_exptl_absorpt_correction_type multi-scan
_exptl_absorpt_process_details
;
CrysAlisPro 1.171.39.46e (Rigaku Oxford Diffraction, 2018)
Empirical absorption correction using spherical harmonics,
 implemented in SCALE3 ABSPACK scaling algorithm.
;
_exptl_crystal_colour 'clear light orange'
_exptl_crystal_density_diffrn 1.329
_exptl_crystal_description block
_exptl_crystal_F_000 880
_exptl_crystal_size_max 0.5
_exptl_crystal_size_mid 0.3
_exptl_crystal_size_min 0.1
_refine_diff_density_max 0.185
_refine_diff_density_min -0.276
_refine_diff_density_rms 0.039
_refine_ls_extinction_method none
_refine_ls_goodness_of_fit_ref 1.035
_refine_ls_hydrogen_treatment constr
_refine_ls_matrix_type full
_refine_ls_number_parameters 281
_refine_ls_number_reflns 4084
_refine_ls_number_restraints 0
_refine_ls_restrained_S_all 1.035
_refine_ls_R_factor_all 0.0331
_refine_ls_R_factor_gt 0.0302
_refine_ls_shift/su_max 0.001
_refine_ls_shift/su_mean 0.000
_refine_ls_structure_factor_coef Fsqd
_refine_ls_weighting_details 'w=1/[\s^2^(Fo^2^)+(0.0416P)^2^+0.6083P] where P=(Fo^2^+2Fc^2^)/3'
_refine_ls_weighting_scheme calc
_refine_ls_wR_factor_gt 0.0796
_refine_ls_wR_factor_ref 0.0818
_reflns_Friedel_coverage 0.000
_reflns_number_gt 3761
_reflns_number_total 4084
_reflns_threshold_expression 'I > 2\s(I)'
_cod_data_source_file d1dt00241d2.cif
_cod_data_source_block 20181220b
_cod_depositor_comments 'Adding full bibliography for 7706604--7706608.cif.'
_cod_database_code 7706606
_shelx_shelxl_version_number 2014/7
_shelx_space_group_comment
;
The symmetry employed for this shelxl refinement is uniquely defined
by the following loop, which should always be used as a source of
symmetry information in preference to the above space-group names.
They are only intended as comments.
;
_shelx_estimated_absorpt_t_max 0.862
_shelx_estimated_absorpt_t_min 0.514
_reflns_odcompleteness_completeness 99.95
_reflns_odcompleteness_iscentric 1
_reflns_odcompleteness_theta 66.97
_olex2_refinement_description
;
1. Fixed Uiso
 At 1.2 times of:
  All C(H) groups
 At 1.5 times of:
  All O(H) groups
2.a Ternary CH refined with riding coordinates:
 C15(H15)
2.b Aromatic/amide H refined with riding coordinates:
 C27(H27), C18(H18), C3(H3), C25(H25), C12(H12), C26(H26), C19(H19), C23(H23),
 C14(H14), C21(H21), C5(H5), C13(H13), C20(H20), C17(H17), C4(H4), C2(H2),
 C24(H24), C11(H11)
2.c Idealised tetrahedral OH refined as rotating group:
 O1(H1)
;
_olex2_submission_special_instructions 'No special instructions were received'
_oxdiff_exptl_absorpt_empirical_details
;
Empirical correction (ABSPACK) includes:
- Absorption correction using spherical harmonics
- Frame scaling
;
_oxdiff_exptl_absorpt_empirical_full_max 1.491
_oxdiff_exptl_absorpt_empirical_full_min 0.821

loop_
_space_group_symop_operation_xyz
'x, y, z'
'-x, y+1/2, -z+1/2'
'-x, -y, -z'
'x, -y-1/2, z-1/2'

loop_
_atom_site_label
_atom_site_type_symbol
_atom_site_fract_x
_atom_site_fract_y
_atom_site_fract_z
_atom_site_U_iso_or_equiv
_atom_site_adp_type
_atom_site_occupancy
_atom_site_site_symmetry_order
_atom_site_calc_flag
_atom_site_refinement_flags_posn
_atom_site_refinement_flags_adp
_atom_site_refinement_flags_occupancy
_atom_site_disorder_assembly
_atom_site_disorder_group
S1 S 0.44862(2) 0.52000(4) 0.41743(2) 0.02959(10) Uani 1 1 d . . . . .
O1 O 0.55213(6) 0.24162(13) 0.37033(4) 0.0299(2) Uani 1 1 d . . . . .
H1 H 0.6047 0.1799 0.3698 0.045 Uiso 1 1 calc GR . . . .
N2 N 0.66459(7) -0.02430(14) 0.34135(4) 0.0226(2) Uani 1 1 d . . . . .
N1 N 0.26245(8) 0.49370(15) 0.35170(4) 0.0266(2) Uani 1 1 d . . . . .
C27 C 0.90890(9) -0.00841(18) 0.30101(5) 0.0279(3) Uani 1 1 d . . . . .
H27 H 0.9022 -0.1276 0.2813 0.033 Uiso 1 1 calc R . . . .
C18 C 0.92293(10) -0.28461(19) 0.49387(6) 0.0325(3) Uani 1 1 d . . . . .
H18 H 0.9864 -0.2587 0.5193 0.039 Uiso 1 1 calc R . . . .
C3 C 0.28758(13) 0.9767(2) 0.46051(7) 0.0438(4) Uani 1 1 d . . . . .
H3 H 0.2940 1.0834 0.4855 0.053 Uiso 1 1 calc R . . . .
C25 C 0.99619(9) 0.30192(19) 0.32418(5) 0.0295(3) Uani 1 1 d . . . . .
H25 H 1.0483 0.3891 0.3210 0.035 Uiso 1 1 calc R . . . .
C12 C 0.29497(9) -0.04973(19) 0.27278(5) 0.0278(3) Uani 1 1 d . . . . .
H12 H 0.2368 -0.1156 0.2517 0.033 Uiso 1 1 calc R . . . .
C22 C 0.84242(8) 0.03569(17) 0.33558(5) 0.0214(2) Uani 1 1 d . . . . .
C26 C 0.98536(10) 0.1236(2) 0.29541(5) 0.0330(3) Uani 1 1 d . . . . .
H26 H 1.0296 0.0920 0.2722 0.040 Uiso 1 1 calc R . . . .
C8 C 0.37006(8) 0.22461(17) 0.33434(5) 0.0218(2) Uani 1 1 d . . . . .
C19 C 0.85770(11) -0.4230(2) 0.50801(6) 0.0364(3) Uani 1 1 d . . . . .
H19 H 0.8770 -0.4901 0.5429 0.044 Uiso 1 1 calc R . . . .
C9 C 0.46914(8) 0.14736(17) 0.33802(5) 0.0218(2) Uani 1 1 d . . . . .
C7 C 0.35229(8) 0.40728(17) 0.36341(5) 0.0237(2) Uani 1 1 d . . . . .
C16 C 0.79962(9) -0.22039(16) 0.40354(5) 0.0227(2) Uani 1 1 d . . . . .
C23 C 0.85222(9) 0.21731(17) 0.36349(5) 0.0256(2) Uani 1 1 d . . . . .
H23 H 0.8072 0.2504 0.3861 0.031 Uiso 1 1 calc R . . . .
C14 C 0.58324(9) -0.10708(17) 0.31099(5) 0.0229(2) Uani 1 1 d . . . . .
H14 H 0.5896 -0.2209 0.2905 0.027 Uiso 1 1 calc R . . . .
C21 C 0.73445(9) -0.36129(18) 0.41808(6) 0.0288(3) Uani 1 1 d . . . . .
H21 H 0.6710 -0.3883 0.3927 0.035 Uiso 1 1 calc R . . . .
C15 C 0.76567(8) -0.11657(16) 0.34507(5) 0.0217(2) Uani 1 1 d . . . . .
H15 H 0.7575 -0.2160 0.3146 0.026 Uiso 1 1 calc R . . . .
C1 C 0.35910(10) 0.69610(18) 0.42512(6) 0.0300(3) Uani 1 1 d . . . . .
C10 C 0.48063(9) -0.02661(17) 0.30781(5) 0.0221(2) Uani 1 1 d . . . . .
C5 C 0.18024(11) 0.7850(2) 0.38357(6) 0.0355(3) Uani 1 1 d . . . . .
H5 H 0.1171 0.7629 0.3574 0.043 Uiso 1 1 calc R . . . .
C13 C 0.28447(8) 0.12189(18) 0.30191(5) 0.0247(2) Uani 1 1 d . . . . .
H13 H 0.2184 0.1705 0.2999 0.030 Uiso 1 1 calc R . . . .
C20 C 0.76320(11) -0.46152(19) 0.47002(6) 0.0355(3) Uani 1 1 d . . . . .
H20 H 0.7190 -0.5548 0.4794 0.043 Uiso 1 1 calc R . . . .
C17 C 0.89449(9) -0.18362(17) 0.44190(5) 0.0265(2) Uani 1 1 d . . . . .
H17 H 0.9392 -0.0909 0.4327 0.032 Uiso 1 1 calc R . . . .
C4 C 0.19309(12) 0.9426(2) 0.42083(7) 0.0412(3) Uani 1 1 d . . . . .
H4 H 0.1380 1.0278 0.4196 0.049 Uiso 1 1 calc R . . . .
C6 C 0.26432(9) 0.65864(18) 0.38589(5) 0.0277(3) Uani 1 1 d . . . . .
C2 C 0.37163(12) 0.8547(2) 0.46328(6) 0.0393(3) Uani 1 1 d . . . . .
H2 H 0.4345 0.8775 0.4897 0.047 Uiso 1 1 calc R . . . .
C24 C 0.92855(9) 0.34921(18) 0.35779(5) 0.0280(3) Uani 1 1 d . . . . .
H24 H 0.9343 0.4700 0.3766 0.034 Uiso 1 1 calc R . . . .
C11 C 0.39295(9) -0.12244(18) 0.27539(5) 0.0259(2) Uani 1 1 d . . . . .
H11 H 0.4004 -0.2365 0.2553 0.031 Uiso 1 1 calc R . . . .

loop_
_atom_site_aniso_label
_atom_site_aniso_U_11
_atom_site_aniso_U_22
_atom_site_aniso_U_33
_atom_site_aniso_U_23
_atom_site_aniso_U_13
_atom_site_aniso_U_12
S1 0.02256(15) 0.03043(17) 0.03495(17) -0.00894(12) 0.00546(12) -0.00079(11)
O1 0.0157(4) 0.0333(5) 0.0388(5) -0.0131(4) 0.0029(3) 0.0002(3)
N2 0.0183(4) 0.0255(5) 0.0247(5) -0.0013(4) 0.0066(4) 0.0018(4)
N1 0.0228(5) 0.0283(5) 0.0301(5) 0.0014(4) 0.0090(4) 0.0031(4)
C27 0.0253(6) 0.0318(6) 0.0281(6) -0.0076(5) 0.0097(5) -0.0026(5)
C18 0.0337(6) 0.0320(6) 0.0300(6) 0.0008(5) 0.0043(5) 0.0070(5)
C3 0.0589(9) 0.0289(7) 0.0518(9) -0.0078(6) 0.0291(8) 0.0012(6)
C25 0.0248(6) 0.0332(6) 0.0288(6) 0.0038(5) 0.0036(5) -0.0057(5)
C12 0.0201(5) 0.0329(6) 0.0282(6) -0.0027(5) 0.0019(4) -0.0054(5)
C22 0.0182(5) 0.0252(6) 0.0199(5) 0.0007(4) 0.0030(4) 0.0025(4)
C26 0.0271(6) 0.0442(8) 0.0309(6) -0.0055(5) 0.0135(5) -0.0063(5)
C8 0.0195(5) 0.0249(6) 0.0212(5) 0.0020(4) 0.0055(4) 0.0002(4)
C19 0.0472(8) 0.0315(7) 0.0327(7) 0.0080(5) 0.0142(6) 0.0101(6)
C9 0.0183(5) 0.0261(6) 0.0205(5) 0.0002(4) 0.0042(4) -0.0018(4)
C7 0.0198(5) 0.0273(6) 0.0248(5) 0.0018(4) 0.0071(4) -0.0006(4)
C16 0.0231(5) 0.0208(5) 0.0267(6) -0.0028(4) 0.0107(4) 0.0046(4)
C23 0.0239(6) 0.0266(6) 0.0270(6) -0.0018(4) 0.0076(5) 0.0031(4)
C14 0.0227(5) 0.0246(5) 0.0222(5) -0.0015(4) 0.0072(4) 0.0007(4)
C21 0.0263(6) 0.0269(6) 0.0357(6) -0.0018(5) 0.0125(5) 0.0002(5)
C15 0.0184(5) 0.0232(5) 0.0246(5) -0.0043(4) 0.0071(4) 0.0017(4)
C1 0.0315(6) 0.0270(6) 0.0353(6) -0.0001(5) 0.0156(5) -0.0006(5)
C10 0.0204(5) 0.0253(6) 0.0208(5) 0.0007(4) 0.0054(4) -0.0003(4)
C5 0.0344(7) 0.0330(7) 0.0432(7) 0.0041(6) 0.0177(6) 0.0074(5)
C13 0.0169(5) 0.0313(6) 0.0252(5) 0.0025(5) 0.0036(4) 0.0008(4)
C20 0.0421(7) 0.0272(6) 0.0432(7) 0.0050(5) 0.0219(6) 0.0010(5)
C17 0.0261(6) 0.0242(6) 0.0298(6) 0.0001(5) 0.0080(5) 0.0021(5)
C4 0.0466(8) 0.0329(7) 0.0520(8) 0.0025(6) 0.0269(7) 0.0103(6)
C6 0.0293(6) 0.0263(6) 0.0313(6) 0.0031(5) 0.0149(5) 0.0012(5)
C2 0.0425(8) 0.0329(7) 0.0453(8) -0.0091(6) 0.0161(6) -0.0046(6)
C24 0.0278(6) 0.0237(6) 0.0293(6) -0.0005(5) 0.0010(5) 0.0004(5)
C11 0.0246(6) 0.0275(6) 0.0254(6) -0.0034(4) 0.0055(4) -0.0022(5)

loop_
_atom_type_symbol
_atom_type_description
_atom_type_scat_dispersion_real
_atom_type_scat_dispersion_imag
_atom_type_scat_source
C C 0.0181 0.0091 'International Tables Vol C Tables 4.2.6.8 and 6.1.1.4'
H H 0.0000 0.0000 'International Tables Vol C Tables 4.2.6.8 and 6.1.1.4'
N N 0.0311 0.0180 'International Tables Vol C Tables 4.2.6.8 and 6.1.1.4'
O O 0.0492 0.0322 'International Tables Vol C Tables 4.2.6.8 and 6.1.1.4'
S S 0.3331 0.5567 'International Tables Vol C Tables 4.2.6.8 and 6.1.1.4'

loop_
_geom_angle_atom_site_label_1
_geom_angle_atom_site_label_2
_geom_angle_atom_site_label_3
_geom_angle
_geom_angle_site_symmetry_1
_geom_angle_site_symmetry_3
_geom_angle_publ_flag
C1 S1 C7 88.92(6) . . ?
C14 N2 C15 118.97(9) . . ?
C7 N1 C6 110.87(10) . . ?
C22 C27 C26 120.68(11) . . ?
C19 C18 C17 120.47(12) . . ?
C2 C3 C4 121.16(13) . . ?
C26 C25 C24 119.27(11) . . ?
C13 C12 C11 119.32(11) . . ?
C27 C22 C23 118.63(11) . . ?
C27 C22 C15 119.86(10) . . ?
C23 C22 C15 121.42(10) . . ?
C25 C26 C27 120.46(11) . . ?
C9 C8 C7 122.99(10) . . ?
C13 C8 C9 118.36(10) . . ?
C13 C8 C7 118.65(10) . . ?
C18 C19 C20 119.64(12) . . ?
O1 C9 C8 119.08(10) . . ?
O1 C9 C10 120.97(10) . . ?
C8 C9 C10 119.94(10) . . ?
N1 C7 S1 115.41(9) . . ?
N1 C7 C8 121.73(10) . . ?
C8 C7 S1 122.83(8) . . ?
C21 C16 C15 118.81(10) . . ?
C17 C16 C21 118.71(11) . . ?
C17 C16 C15 122.45(10) . . ?
C24 C23 C22 120.61(11) . . ?
N2 C14 C10 121.27(10) . . ?
C20 C21 C16 120.63(12) . . ?
N2 C15 C22 110.10(9) . . ?
N2 C15 C16 108.21(9) . . ?
C22 C15 C16 113.17(9) . . ?
C6 C1 S1 109.58(9) . . ?
C2 C1 S1 128.93(11) . . ?
C2 C1 C6 121.49(12) . . ?
C9 C10 C14 120.35(10) . . ?
C11 C10 C9 119.56(10) . . ?
C11 C10 C14 120.08(10) . . ?
C4 C5 C6 118.65(14) . . ?
C12 C13 C8 122.04(11) . . ?
C19 C20 C21 120.14(12) . . ?
C18 C17 C16 120.41(12) . . ?
C5 C4 C3 121.12(13) . . ?
N1 C6 C1 115.20(11) . . ?
N1 C6 C5 125.05(12) . . ?
C1 C6 C5 119.75(12) . . ?
C3 C2 C1 117.81(14) . . ?
C25 C24 C23 120.33(11) . . ?
C12 C11 C10 120.75(11) . . ?

loop_
_geom_bond_atom_site_label_1
_geom_bond_atom_site_label_2
_geom_bond_distance
_geom_bond_site_symmetry_2
_geom_bond_publ_flag
S1 C7 1.7581(12) . ?
S1 C1 1.7313(13) . ?
O1 C9 1.3459(13) . ?
N2 C14 1.2778(15) . ?
N2 C15 1.4689(13) . ?
N1 C7 1.3010(15) . ?
N1 C6 1.3842(16) . ?
C27 C22 1.3858(16) . ?
C27 C26 1.3889(17) . ?
C18 C19 1.378(2) . ?
C18 C17 1.3891(18) . ?
C3 C4 1.398(2) . ?
C3 C2 1.382(2) . ?
C25 C26 1.3832(19) . ?
C25 C24 1.3855(18) . ?
C12 C13 1.3832(18) . ?
C12 C11 1.3834(17) . ?
C22 C23 1.3939(16) . ?
C22 C15 1.5109(15) . ?
C8 C9 1.4039(15) . ?
C8 C7 1.4702(16) . ?
C8 C13 1.3986(16) . ?
C19 C20 1.385(2) . ?
C9 C10 1.4134(16) . ?
C16 C21 1.3933(17) . ?
C16 C15 1.5326(16) . ?
C16 C17 1.3906(17) . ?
C23 C24 1.3876(17) . ?
C14 C10 1.4577(15) . ?
C21 C20 1.3860(19) . ?
C1 C6 1.3998(18) . ?
C1 C2 1.3955(19) . ?
C10 C11 1.3951(16) . ?
C5 C4 1.377(2) . ?
C5 C6 1.4023(17) . ?
